data_1564413
loop_
_publ_author_name
'Pucho\<nov\'a, Miroslava'
'Maroszov\'a, Jaroslava'
'Vaskov\'a, Zuzana'
'Maz\'ur, Milan'
'Valigura, Du\<san'
'Koman, Marian'
'Moncol, Jan'

_publ_section_title
;
 One dimensional carboxylatocopper(II) coordination polymers with
 4-pyridylmethanol
;
_journal_name_full 'Inorganica Chimica Acta'
_journal_page_first 119763
_journal_paper_doi 10.1016/j.ica.2020.119763
_journal_volume 510
_journal_year 2020
_chemical_formula_moiety 'C28 H28 Cu N2 O8'
_chemical_formula_sum 'C28 H28 Cu N2 O8'
_chemical_formula_weight 584.06
_space_group_crystal_system monoclinic
_space_group_IT_number 14
_space_group_name_Hall '-P 2ybc'
_space_group_name_H-M_alt 'P 1 21/c 1'
_atom_sites_solution_hydrogens geom
_atom_sites_solution_primary iterative
_cell_angle_alpha 90
_cell_angle_beta 108.399(2)
_cell_angle_gamma 90
_cell_formula_units_Z 4
_cell_length_a 14.5264(3)
_cell_length_b 12.8131(2)
_cell_length_c 14.7375(4)
_cell_measurement_reflns_used 38872
_cell_measurement_temperature 100
_cell_measurement_theta_max 71.80
_cell_measurement_theta_min 3.21
_cell_volume 2602.84(10)
_computing_cell_refinement
;
X-Area Recipe 1.33.0.0 (STOE, 2015)
;
_computing_data_collection
;
X-Area Pilatus3_SV 1.31.150.0 (STOE, 2018)
;
_computing_data_reduction
;
X-Area Integrate 1.73.1.0 (STOE, 2018)
X-Area LANA 1.73.2.0 (STOE, 2018)
;
_computing_molecular_graphics 'Olex2 1.3 (Dolomanov et al., 2009)'
_computing_publication_material
;
STOE & Cie GmbH, X-Area, software package for collecting single-crystal or
multi-domain crystal data on STOE area-detector diffractometers, for image
processing, for the correction and scaling of reflection intensities and
for outlier rejection, version 1.84, Darmstadt 2018
;
_computing_structure_refinement 'ShelXL 2018/3 (Sheldrick, 2015)'
_computing_structure_solution
;
Superflip n/a (Palatinus & Chapuis, 2007;Palatinus & van der Lee, 2008;
Palatinus et al., 2012)
;
_diffrn_ambient_temperature 100
_diffrn_detector 'Pilatus3R 300K'
_diffrn_detector_area_resol_mean 5.81
_diffrn_detector_type 'DECTRIS PILATUS3R 300K'
_diffrn_measured_fraction_theta_full 0.999
_diffrn_measured_fraction_theta_max 0.989
_diffrn_measurement_device 'Eulerian 4-circle diffractometer'
_diffrn_measurement_device_type 'Stoe Stadivari with Xenocs Genix3D Cu HF'
_diffrn_measurement_method '\w scans'
_diffrn_radiation_collimation '0.6 mm diameter'
_diffrn_radiation_monochromator 'Graded multilayer mirror'
_diffrn_radiation_polarisn_norm 270
_diffrn_radiation_type 'Cu K\a'
_diffrn_radiation_wavelength 1.54186
_diffrn_reflns_av_R_equivalents 0.0301
_diffrn_reflns_av_unetI/netI 0.0178
_diffrn_reflns_Laue_measured_fraction_full 0.999
_diffrn_reflns_Laue_measured_fraction_max 0.989
_diffrn_reflns_limit_h_max 17
_diffrn_reflns_limit_h_min -17
_diffrn_reflns_limit_k_max 9
_diffrn_reflns_limit_k_min -15
_diffrn_reflns_limit_l_max 18
_diffrn_reflns_limit_l_min -16
_diffrn_reflns_number 42002
_diffrn_reflns_point_group_measured_fraction_full 0.999
_diffrn_reflns_point_group_measured_fraction_max 0.989
_diffrn_reflns_theta_full 67.686
_diffrn_reflns_theta_max 71.348
_diffrn_reflns_theta_min 3.206
_diffrn_source 'Genix3D Cu HF'
_diffrn_source_current 0.600
_diffrn_source_power 0.030
_diffrn_source_voltage 50
_exptl_absorpt_coefficient_mu 1.657
_exptl_absorpt_correction_T_max 0.869
_exptl_absorpt_correction_T_min 0.543
_exptl_absorpt_correction_type multi-scan
_exptl_absorpt_process_details
;
STOE LANA, J. Koziskova, F. Hahn, J. Richter, J. Kozisek,
Acta Chimica Slovaca, vol. 9, no. 2, 2016, pp. 136 - 140.
;
_exptl_crystal_colour blue
_exptl_crystal_colour_primary blue
_exptl_crystal_density_diffrn 1.490
_exptl_crystal_description block
_exptl_crystal_F_000 1212
_exptl_crystal_size_max 0.35
_exptl_crystal_size_mid 0.25
_exptl_crystal_size_min 0.05
_refine_diff_density_max 0.339
_refine_diff_density_min -0.394
_refine_diff_density_rms 0.050
_refine_ls_extinction_coef .
_refine_ls_extinction_method none
_refine_ls_goodness_of_fit_ref 1.059
_refine_ls_hydrogen_treatment constr
_refine_ls_matrix_type full
_refine_ls_number_parameters 356
_refine_ls_number_reflns 4992
_refine_ls_number_restraints 0
_refine_ls_restrained_S_all 1.059
_refine_ls_R_factor_all 0.0340
_refine_ls_R_factor_gt 0.0273
_refine_ls_shift/su_max 0.001
_refine_ls_shift/su_mean 0.000
_refine_ls_structure_factor_coef Fsqd
_refine_ls_weighting_details 'w=1/[\s^2^(Fo^2^)+(0.0363P)^2^+1.4847P] where P=(Fo^2^+2Fc^2^)/3'
_refine_ls_weighting_scheme calc
_refine_ls_wR_factor_gt 0.0705
_refine_ls_wR_factor_ref 0.0728
_reflns_Friedel_coverage 0.000
_reflns_Friedel_fraction_full .
_reflns_Friedel_fraction_max .
_reflns_number_gt 4291
_reflns_number_total 4992
_reflns_threshold_expression 'I > 2\s(I)'
_cod_data_source_file 1.cif
_cod_data_source_block 1
_cod_database_code 1564413
_shelx_space_group_comment
;
The symmetry employed for this shelxl refinement is uniquely defined
by the following loop, which should always be used as a source of
symmetry information in preference to the above space-group names.
They are only intended as comments.
;
_shelx_estimated_absorpt_t_max 0.922
_shelx_estimated_absorpt_t_min 0.595
_olex2_refinement_description
;
1. Fixed Uiso
 At 1.2 times of:
  All C(H) groups, All C(H,H) groups
 At 1.5 times of:
  All C(H,H,H) groups, All O(H) groups
2.a Secondary CH2 refined with riding coordinates:
 C22(H22A,H22B), C28(H28A,H28B)
2.b Aromatic/amide H refined with riding coordinates:
 C3(H3), C4(H4), C6(H6A), C7(H7), C11(H11), C12(H12), C14(H14), C15(H15),
 C17(H17), C18(H18), C20(H20), C21(H21), C23(H23), C24(H24), C26(H26), C27(H27)
2.c Idealised Me refined as rotating group:
 C8(H8A,H8B,H8C), C16(H16A,H16B,H16C)
2.d Idealised tetrahedral OH refined as rotating group:
 O5(H5), O6(H6)
;

loop_
_space_group_symop_operation_xyz
'x, y, z'
'-x, y+1/2, -z+1/2'
'-x, -y, -z'
'x, -y-1/2, z-1/2'

loop_
_atom_site_label
_atom_site_type_symbol
_atom_site_fract_x
_atom_site_fract_y
_atom_site_fract_z
_atom_site_U_iso_or_equiv
_atom_site_adp_type
_atom_site_occupancy
_atom_site_site_symmetry_order
_atom_site_calc_flag
_atom_site_refinement_flags_posn
_atom_site_refinement_flags_adp
_atom_site_refinement_flags_occupancy
_atom_site_disorder_assembly
_atom_site_disorder_group
Cu1 Cu 0.52641(2) 0.29403(2) 0.48336(2) 0.01249(8) Uani 1 1 d . . . . .
O1 O 0.40425(8) 0.21852(9) 0.45268(8) 0.0134(2) Uani 1 1 d . . . . .
O2 O 0.36655(8) 0.32920(9) 0.55163(8) 0.0199(3) Uani 1 1 d . . . . .
O3 O 0.63949(8) 0.38348(9) 0.52462(8) 0.0166(2) Uani 1 1 d . . . . .
O4 O 0.74129(9) 0.29590(10) 0.46552(9) 0.0266(3) Uani 1 1 d . . . . .
O5 O 0.69155(9) -0.12453(9) 0.79613(8) 0.0194(3) Uani 1 1 d . . . . .
H5 H 0.670396 -0.142317 0.840720 0.029 Uiso 1 1 calc R U . . .
O6 O 0.40453(8) 0.67242(9) 0.12312(8) 0.0187(3) Uani 1 1 d . . . . .
H6 H 0.360700 0.717051 0.101551 0.028 Uiso 1 1 calc R U . . .
O7 O -0.01852(9) 0.05359(13) 0.38563(11) 0.0387(4) Uani 1 1 d . . . . .
O8 O 1.03102(9) 0.62936(10) 0.71907(9) 0.0253(3) Uani 1 1 d . . . . .
N1 N 0.58740(9) 0.19937(10) 0.59595(9) 0.0129(3) Uani 1 1 d . . . . .
N2 N 0.46938(9) 0.38561(10) 0.36840(9) 0.0130(3) Uani 1 1 d . . . . .
C1 C 0.34509(11) 0.25610(12) 0.49315(11) 0.0131(3) Uani 1 1 d . . . . .
C2 C 0.24724(11) 0.20560(13) 0.46620(11) 0.0135(3) Uani 1 1 d . . . . .
C3 C 0.17388(12) 0.24352(14) 0.49881(12) 0.0185(3) Uani 1 1 d . . . . .
H3 H 0.185619 0.303193 0.539116 0.022 Uiso 1 1 calc R U . . .
C4 C 0.08350(12) 0.19553(14) 0.47340(12) 0.0214(4) Uani 1 1 d . . . . .
H4 H 0.033693 0.222417 0.495831 0.026 Uiso 1 1 calc R U . . .
C5 C 0.06662(12) 0.10787(15) 0.41492(13) 0.0240(4) Uani 1 1 d . . . . .
C6 C 0.13954(13) 0.06914(16) 0.38211(14) 0.0296(4) Uani 1 1 d . . . . .
H6A H 0.128230 0.008886 0.342551 0.035 Uiso 1 1 calc R U . . .
C7 C 0.22818(12) 0.11821(14) 0.40700(13) 0.0220(4) Uani 1 1 d . . . . .
H7 H 0.277395 0.091994 0.383359 0.026 Uiso 1 1 calc R U . . .
C8 C -0.10069(14) 0.0982(2) 0.40422(18) 0.0491(7) Uani 1 1 d . . . . .
H8A H -0.158616 0.057006 0.372002 0.074 Uiso 1 1 calc R U . . .
H8B H -0.109843 0.170060 0.380156 0.074 Uiso 1 1 calc R U . . .
H8C H -0.090093 0.098354 0.473270 0.074 Uiso 1 1 calc R U . . .
C9 C 0.72300(12) 0.36605(13) 0.51568(11) 0.0163(3) Uani 1 1 d . . . . .
C10 C 0.80260(11) 0.43723(13) 0.57115(11) 0.0144(3) Uani 1 1 d . . . . .
C11 C 0.78769(11) 0.51163(13) 0.63352(11) 0.0169(3) Uani 1 1 d . . . . .
H11 H 0.725375 0.517671 0.641159 0.020 Uiso 1 1 calc R U . . .
C12 C 0.86164(12) 0.57740(14) 0.68498(12) 0.0191(4) Uani 1 1 d . . . . .
H12 H 0.850316 0.627616 0.727679 0.023 Uiso 1 1 calc R U . . .
C13 C 0.95244(12) 0.56872(13) 0.67314(12) 0.0183(4) Uani 1 1 d . . . . .
C14 C 0.96850(12) 0.49514(14) 0.61031(12) 0.0207(4) Uani 1 1 d . . . . .
H14 H 1.030578 0.489833 0.602000 0.025 Uiso 1 1 calc R U . . .
C15 C 0.89445(12) 0.42997(14) 0.56015(12) 0.0185(3) Uani 1 1 d . . . . .
H15 H 0.905969 0.379609 0.517667 0.022 Uiso 1 1 calc R U . . .
C16 C 1.01957(15) 0.70390(16) 0.78692(15) 0.0338(5) Uani 1 1 d . . . . .
H16A H 0.969389 0.754502 0.754461 0.051 Uiso 1 1 calc R U . . .
H16B H 1.081131 0.740401 0.816036 0.051 Uiso 1 1 calc R U . . .
H16C H 1.000324 0.667883 0.836770 0.051 Uiso 1 1 calc R U . . .
C17 C 0.55706(11) 0.09984(12) 0.59168(11) 0.0134(3) Uani 1 1 d . . . . .
H17 H 0.503211 0.079440 0.538813 0.016 Uiso 1 1 calc R U . . .
C18 C 0.59987(11) 0.02557(13) 0.65992(11) 0.0138(3) Uani 1 1 d . . . . .
H18 H 0.575889 -0.043931 0.653592 0.017 Uiso 1 1 calc R U . . .
C19 C 0.67855(11) 0.05402(13) 0.73797(11) 0.0153(3) Uani 1 1 d . . . . .
C20 C 0.70952(12) 0.15719(14) 0.74337(12) 0.0188(4) Uani 1 1 d . . . . .
H20 H 0.762753 0.179641 0.795924 0.023 Uiso 1 1 calc R U . . .
C21 C 0.66298(12) 0.22695(13) 0.67243(11) 0.0170(3) Uani 1 1 d . . . . .
H21 H 0.685019 0.297175 0.677648 0.020 Uiso 1 1 calc R U . . .
C22 C 0.73042(13) -0.02356(14) 0.81348(12) 0.0233(4) Uani 1 1 d . . . . .
H22A H 0.799625 -0.026011 0.817152 0.028 Uiso 1 1 calc R U . . .
H22B H 0.727261 0.000613 0.876236 0.028 Uiso 1 1 calc R U . . .
C23 C 0.49487(11) 0.48661(13) 0.36762(11) 0.0135(3) Uani 1 1 d . . . . .
H23 H 0.538712 0.515497 0.424195 0.016 Uiso 1 1 calc R U . . .
C24 C 0.46014(11) 0.55029(13) 0.28819(11) 0.0142(3) Uani 1 1 d . . . . .
H24 H 0.479446 0.621366 0.290946 0.017 Uiso 1 1 calc R U . . .
C25 C 0.39682(11) 0.50926(13) 0.20450(11) 0.0142(3) Uani 1 1 d . . . . .
C26 C 0.36892(12) 0.40518(13) 0.20600(11) 0.0161(3) Uani 1 1 d . . . . .
H26 H 0.324430 0.374888 0.150565 0.019 Uiso 1 1 calc R U . . .
C27 C 0.40580(11) 0.34617(13) 0.28781(11) 0.0151(3) Uani 1 1 d . . . . .
H27 H 0.385836 0.275527 0.287472 0.018 Uiso 1 1 calc R U . . .
C28 C 0.36284(12) 0.57168(13) 0.11296(12) 0.0180(3) Uani 1 1 d . . . . .
H28A H 0.379913 0.533695 0.061997 0.022 Uiso 1 1 calc R U . . .
H28B H 0.291316 0.578282 0.092947 0.022 Uiso 1 1 calc R U . . .

loop_
_atom_site_aniso_label
_atom_site_aniso_U_11
_atom_site_aniso_U_22
_atom_site_aniso_U_33
_atom_site_aniso_U_23
_atom_site_aniso_U_13
_atom_site_aniso_U_12
Cu1 0.01075(12) 0.01331(13) 0.01212(12) 0.00145(9) 0.00177(9) -0.00325(9)
O1 0.0108(5) 0.0159(6) 0.0131(5) -0.0004(4) 0.0031(4) -0.0030(4)
O2 0.0198(6) 0.0196(6) 0.0209(6) -0.0074(5) 0.0074(5) -0.0063(5)
O3 0.0127(6) 0.0169(6) 0.0179(6) 0.0033(5) 0.0014(5) -0.0045(5)
O4 0.0251(7) 0.0282(7) 0.0278(7) -0.0128(6) 0.0103(6) -0.0103(6)
O5 0.0267(7) 0.0156(6) 0.0154(6) 0.0015(5) 0.0059(5) -0.0014(5)
O6 0.0186(6) 0.0172(6) 0.0197(6) 0.0055(5) 0.0054(5) 0.0024(5)
O7 0.0173(7) 0.0567(10) 0.0451(9) -0.0241(7) 0.0143(6) -0.0177(6)
O8 0.0189(6) 0.0252(7) 0.0251(7) -0.0031(5) -0.0025(5) -0.0087(5)
N1 0.0126(6) 0.0152(7) 0.0117(6) -0.0012(5) 0.0049(5) -0.0016(5)
N2 0.0122(6) 0.0145(7) 0.0124(6) -0.0003(5) 0.0039(5) -0.0015(5)
C1 0.0144(8) 0.0124(8) 0.0116(8) 0.0041(6) 0.0028(6) -0.0002(6)
C2 0.0131(8) 0.0151(8) 0.0113(7) 0.0033(6) 0.0028(6) 0.0003(6)
C3 0.0185(8) 0.0192(9) 0.0181(8) -0.0032(7) 0.0063(7) -0.0002(7)
C4 0.0153(8) 0.0296(10) 0.0211(9) -0.0018(7) 0.0083(7) 0.0010(7)
C5 0.0137(8) 0.0348(11) 0.0228(9) -0.0045(8) 0.0048(7) -0.0074(7)
C6 0.0224(9) 0.0341(11) 0.0340(11) -0.0191(9) 0.0114(8) -0.0106(8)
C7 0.0159(8) 0.0263(10) 0.0257(9) -0.0095(8) 0.0090(7) -0.0029(7)
C8 0.0155(10) 0.0822(19) 0.0527(14) -0.0242(13) 0.0150(10) -0.0158(11)
C9 0.0166(8) 0.0186(9) 0.0115(8) 0.0042(6) 0.0016(6) -0.0046(7)
C10 0.0138(8) 0.0152(8) 0.0121(8) 0.0032(6) 0.0010(6) -0.0017(6)
C11 0.0137(8) 0.0195(9) 0.0166(8) 0.0025(7) 0.0034(6) -0.0007(7)
C12 0.0204(9) 0.0181(9) 0.0164(8) -0.0012(7) 0.0023(7) -0.0005(7)
C13 0.0154(8) 0.0175(9) 0.0162(8) 0.0038(7) -0.0035(6) -0.0043(7)
C14 0.0131(8) 0.0258(10) 0.0221(9) 0.0018(7) 0.0039(7) -0.0018(7)
C15 0.0169(8) 0.0208(9) 0.0169(8) -0.0006(7) 0.0041(7) -0.0014(7)
C16 0.0324(11) 0.0300(11) 0.0314(11) -0.0102(9) -0.0009(9) -0.0121(9)
C17 0.0114(7) 0.0153(8) 0.0132(8) -0.0024(6) 0.0033(6) -0.0020(6)
C18 0.0141(7) 0.0133(8) 0.0154(8) -0.0019(6) 0.0066(6) -0.0019(6)
C19 0.0156(8) 0.0196(9) 0.0120(8) 0.0002(6) 0.0061(6) 0.0000(6)
C20 0.0182(8) 0.0216(9) 0.0133(8) -0.0012(7) 0.0002(6) -0.0050(7)
C21 0.0185(8) 0.0170(9) 0.0148(8) -0.0014(6) 0.0044(7) -0.0049(7)
C22 0.0258(9) 0.0199(9) 0.0182(9) 0.0036(7) -0.0017(7) -0.0049(7)
C23 0.0134(7) 0.0140(8) 0.0131(7) -0.0018(6) 0.0042(6) -0.0021(6)
C24 0.0132(8) 0.0129(8) 0.0175(8) 0.0002(6) 0.0062(6) -0.0010(6)
C25 0.0107(7) 0.0184(8) 0.0146(8) 0.0009(6) 0.0057(6) 0.0024(6)
C26 0.0155(8) 0.0193(9) 0.0126(8) -0.0033(6) 0.0032(6) -0.0025(6)
C27 0.0164(8) 0.0141(8) 0.0151(8) -0.0031(6) 0.0054(6) -0.0033(6)
C28 0.0147(8) 0.0214(9) 0.0163(8) 0.0033(7) 0.0029(7) 0.0005(7)

loop_
_atom_type_symbol
_atom_type_description
_atom_type_scat_dispersion_real
_atom_type_scat_dispersion_imag
_atom_type_scat_source
C C 0.0181 0.0091 'International Tables Vol C Tables 4.2.6.8 and 6.1.1.4'
H H 0.0000 0.0000 'International Tables Vol C Tables 4.2.6.8 and 6.1.1.4'
Cu Cu -1.9646 0.5888 'International Tables Vol C Tables 4.2.6.8 and 6.1.1.4'
N N 0.0311 0.0180 'International Tables Vol C Tables 4.2.6.8 and 6.1.1.4'
O O 0.0492 0.0322 'International Tables Vol C Tables 4.2.6.8 and 6.1.1.4'

loop_
_geom_angle_atom_site_label_1
_geom_angle_atom_site_label_2
_geom_angle_atom_site_label_3
_geom_angle
_geom_angle_site_symmetry_1
_geom_angle_site_symmetry_3
O1 Cu1 O2 51.24(4) . .
O1 Cu1 O6 93.35(4) . 2_645
O1 Cu1 N1 91.36(5) . .
O1 Cu1 N2 89.50(5) . .
O3 Cu1 O1 171.31(5) . .
O3 Cu1 O2 120.11(4) . .
O3 Cu1 O6 95.32(4) . 2_645
O3 Cu1 N1 89.36(5) . .
O3 Cu1 N2 90.13(5) . .
O6 Cu1 O2 144.55(4) 2_645 .
N1 Cu1 O2 90.00(4) . .
N1 Cu1 O6 89.04(5) . 2_645
N2 Cu1 O2 92.31(4) . .
N2 Cu1 O6 88.64(5) . 2_645
N2 Cu1 N1 177.57(5) . .
C1 O1 Cu1 113.62(10) . .
C1 O2 Cu1 71.92(9) . .
C9 O3 Cu1 126.99(11) . .
C22 O5 H5 109.5 . .
C28 O6 H6 109.5 . .
C5 O7 C8 117.69(16) . .
C13 O8 C16 117.49(14) . .
C17 N1 Cu1 118.61(10) . .
C17 N1 C21 117.13(14) . .
C21 N1 Cu1 124.01(11) . .
C23 N2 Cu1 121.75(11) . .
C23 N2 C27 117.72(14) . .
C27 N2 Cu1 120.50(11) . .
O1 C1 C2 115.67(14) . .
O2 C1 O1 123.08(14) . .
O2 C1 C2 121.24(14) . .
C3 C2 C1 121.69(15) . .
C3 C2 C7 118.43(15) . .
C7 C2 C1 119.88(14) . .
C2 C3 H3 119.5 . .
C2 C3 C4 121.00(16) . .
C4 C3 H3 119.5 . .
C3 C4 H4 120.3 . .
C5 C4 C3 119.44(16) . .
C5 C4 H4 120.3 . .
O7 C5 C4 124.96(16) . .
O7 C5 C6 115.01(16) . .
C6 C5 C4 120.03(16) . .
C5 C6 H6A 120.1 . .
C7 C6 C5 119.82(17) . .
C7 C6 H6A 120.1 . .
C2 C7 H7 119.4 . .
C6 C7 C2 121.27(16) . .
C6 C7 H7 119.4 . .
O7 C8 H8A 109.5 . .
O7 C8 H8B 109.5 . .
O7 C8 H8C 109.5 . .
H8A C8 H8B 109.5 . .
H8A C8 H8C 109.5 . .
H8B C8 H8C 109.5 . .
O3 C9 C10 115.54(15) . .
O4 C9 O3 125.02(15) . .
O4 C9 C10 119.44(15) . .
C11 C10 C9 121.68(14) . .
C11 C10 C15 118.48(15) . .
C15 C10 C9 119.83(15) . .
C10 C11 H11 119.2 . .
C12 C11 C10 121.57(15) . .
C12 C11 H11 119.2 . .
C11 C12 H12 120.5 . .
C11 C12 C13 119.01(16) . .
C13 C12 H12 120.5 . .
O8 C13 C12 124.67(16) . .
O8 C13 C14 115.12(15) . .
C12 C13 C14 120.21(15) . .
C13 C14 H14 120.0 . .
C15 C14 C13 120.07(16) . .
C15 C14 H14 120.0 . .
C10 C15 H15 119.7 . .
C14 C15 C10 120.65(16) . .
C14 C15 H15 119.7 . .
O8 C16 H16A 109.5 . .
O8 C16 H16B 109.5 . .
O8 C16 H16C 109.5 . .
H16A C16 H16B 109.5 . .
H16A C16 H16C 109.5 . .
H16B C16 H16C 109.5 . .
N1 C17 H17 118.2 . .
N1 C17 C18 123.63(15) . .
C18 C17 H17 118.2 . .
C17 C18 H18 120.5 . .
C17 C18 C19 119.03(15) . .
C19 C18 H18 120.5 . .
C18 C19 C20 117.60(15) . .
C18 C19 C22 121.85(15) . .
C20 C19 C22 120.54(15) . .
C19 C20 H20 120.0 . .
C21 C20 C19 120.02(16) . .
C21 C20 H20 120.0 . .
N1 C21 C20 122.58(15) . .
N1 C21 H21 118.7 . .
C20 C21 H21 118.7 . .
O5 C22 C19 113.30(14) . .
O5 C22 H22A 108.9 . .
O5 C22 H22B 108.9 . .
C19 C22 H22A 108.9 . .
C19 C22 H22B 108.9 . .
H22A C22 H22B 107.7 . .
N2 C23 H23 118.5 . .
N2 C23 C24 123.05(15) . .
C24 C23 H23 118.5 . .
C23 C24 H24 120.3 . .
C23 C24 C25 119.36(15) . .
C25 C24 H24 120.3 . .
C24 C25 C26 117.51(15) . .
C24 C25 C28 122.07(15) . .
C26 C25 C28 120.34(15) . .
C25 C26 H26 119.9 . .
C27 C26 C25 120.18(15) . .
C27 C26 H26 119.9 . .
N2 C27 C26 122.14(15) . .
N2 C27 H27 118.9 . .
C26 C27 H27 118.9 . .
O6 C28 C25 112.36(13) . .
O6 C28 H28A 109.1 . .
O6 C28 H28B 109.1 . .
C25 C28 H28A 109.1 . .
C25 C28 H28B 109.1 . .
H28A C28 H28B 107.9 . .

loop_
_geom_bond_atom_site_label_1
_geom_bond_atom_site_label_2
_geom_bond_distance
_geom_bond_site_symmetry_2
Cu1 O1 1.9450(11) .
Cu1 O2 2.8430(12) .
Cu1 O3 1.9367(11) .
Cu1 O6 2.6251(11) 2_645
Cu1 N1 2.0202(13) .
Cu1 N2 2.0119(13) .
O1 C1 1.2844(19) .
O2 C1 1.244(2) .
O3 C9 1.281(2) .
O4 C9 1.245(2) .
O5 H5 0.8400 .
O5 C22 1.402(2) .
O6 H6 0.8400 .
O6 C28 1.414(2) .
O7 C5 1.365(2) .
O7 C8 1.426(2) .
O8 C13 1.370(2) .
O8 C16 1.430(2) .
N1 C17 1.344(2) .
N1 C21 1.349(2) .
N2 C23 1.347(2) .
N2 C27 1.351(2) .
C1 C2 1.497(2) .
C2 C3 1.388(2) .
C2 C7 1.393(2) .
C3 H3 0.9500 .
C3 C4 1.390(2) .
C4 H4 0.9500 .
C4 C5 1.390(3) .
C5 C6 1.388(3) .
C6 H6A 0.9500 .
C6 C7 1.375(2) .
C7 H7 0.9500 .
C8 H8A 0.9800 .
C8 H8B 0.9800 .
C8 H8C 0.9800 .
C9 C10 1.497(2) .
C10 C11 1.388(2) .
C10 C15 1.397(2) .
C11 H11 0.9500 .
C11 C12 1.387(2) .
C12 H12 0.9500 .
C12 C13 1.389(2) .
C13 C14 1.392(2) .
C14 H14 0.9500 .
C14 C15 1.378(2) .
C15 H15 0.9500 .
C16 H16A 0.9800 .
C16 H16B 0.9800 .
C16 H16C 0.9800 .
C17 H17 0.9500 .
C17 C18 1.382(2) .
C18 H18 0.9500 .
C18 C19 1.390(2) .
C19 C20 1.391(2) .
C19 C22 1.505(2) .
C20 H20 0.9500 .
C20 C21 1.379(2) .
C21 H21 0.9500 .
C22 H22A 0.9900 .
C22 H22B 0.9900 .
C23 H23 0.9500 .
C23 C24 1.385(2) .
C24 H24 0.9500 .
C24 C25 1.388(2) .
C25 C26 1.396(2) .
C25 C28 1.511(2) .
C26 H26 0.9500 .
C26 C27 1.380(2) .
C27 H27 0.9500 .
C28 H28A 0.9900 .
C28 H28B 0.9900 .

loop_
_geom_hbond_atom_site_label_D
_geom_hbond_atom_site_label_H
_geom_hbond_atom_site_label_A
_geom_hbond_distance_DH
_geom_hbond_distance_HA
_geom_hbond_distance_DA
_geom_hbond_angle_DHA
_geom_hbond_site_symmetry_A
_geom_hbond_publ_flag
O5 H5 O2 0.84 1.86 2.7005(16) 173.4 2_646 yes
O6 H6 O4 0.84 1.81 2.6362(17) 168.5 2_655 yes

loop_
_geom_torsion_atom_site_label_1
_geom_torsion_atom_site_label_2
_geom_torsion_atom_site_label_3
_geom_torsion_atom_site_label_4
_geom_torsion
_geom_torsion_site_symmetry_1
_geom_torsion_site_symmetry_2
_geom_torsion_site_symmetry_3
_geom_torsion_site_symmetry_4
Cu1 O1 C1 O2 -4.79(19) . . . .
Cu1 O1 C1 C2 175.70(10) . . . .
Cu1 O2 C1 O1 3.15(13) . . . .
Cu1 O2 C1 C2 -177.36(15) . . . .
Cu1 O3 C9 O4 11.9(2) . . . .
Cu1 O3 C9 C10 -168.04(10) . . . .
Cu1 N1 C17 C18 173.40(12) . . . .
Cu1 N1 C21 C20 -173.01(12) . . . .
Cu1 N2 C23 C24 177.06(11) . . . .
Cu1 N2 C27 C26 -176.68(12) . . . .
O1 C1 C2 C3 -174.97(15) . . . .
O1 C1 C2 C7 5.1(2) . . . .
O2 C1 C2 C3 5.5(2) . . . .
O2 C1 C2 C7 -174.44(16) . . . .
O3 C9 C10 C11 4.7(2) . . . .
O3 C9 C10 C15 -174.85(14) . . . .
O4 C9 C10 C11 -175.19(15) . . . .
O4 C9 C10 C15 5.2(2) . . . .
O7 C5 C6 C7 179.71(18) . . . .
O8 C13 C14 C15 -179.94(15) . . . .
N1 C17 C18 C19 0.2(2) . . . .
N2 C23 C24 C25 -0.7(2) . . . .
C1 C2 C3 C4 -179.78(15) . . . .
C1 C2 C7 C6 179.03(17) . . . .
C2 C3 C4 C5 0.4(3) . . . .
C3 C2 C7 C6 -0.9(3) . . . .
C3 C4 C5 O7 179.53(18) . . . .
C3 C4 C5 C6 -0.2(3) . . . .
C4 C5 C6 C7 -0.5(3) . . . .
C5 C6 C7 C2 1.1(3) . . . .
C7 C2 C3 C4 0.2(3) . . . .
C8 O7 C5 C4 9.8(3) . . . .
C8 O7 C5 C6 -170.4(2) . . . .
C9 C10 C11 C12 179.89(15) . . . .
C9 C10 C15 C14 179.72(15) . . . .
C10 C11 C12 C13 0.4(2) . . . .
C11 C10 C15 C14 0.1(2) . . . .
C11 C12 C13 O8 179.49(15) . . . .
C11 C12 C13 C14 0.1(2) . . . .
C12 C13 C14 C15 -0.5(3) . . . .
C13 C14 C15 C10 0.4(3) . . . .
C15 C10 C11 C12 -0.5(2) . . . .
C16 O8 C13 C12 2.7(2) . . . .
C16 O8 C13 C14 -177.92(16) . . . .
C17 N1 C21 C20 1.1(2) . . . .
C17 C18 C19 C20 0.6(2) . . . .
C17 C18 C19 C22 -178.23(15) . . . .
C18 C19 C20 C21 -0.5(2) . . . .
C18 C19 C22 O5 0.2(2) . . . .
C19 C20 C21 N1 -0.4(3) . . . .
C20 C19 C22 O5 -178.50(15) . . . .
C21 N1 C17 C18 -1.0(2) . . . .
C22 C19 C20 C21 178.31(15) . . . .
C23 N2 C27 C26 1.4(2) . . . .
C23 C24 C25 C26 1.9(2) . . . .
C23 C24 C25 C28 -174.77(14) . . . .
C24 C25 C26 C27 -1.6(2) . . . .
C24 C25 C28 O6 1.5(2) . . . .
C25 C26 C27 N2 -0.1(2) . . . .
C26 C25 C28 O6 -175.16(14) . . . .
C27 N2 C23 C24 -1.0(2) . . . .
C28 C25 C26 C27 175.21(14) . . . .
